data_7713052
loop_
_publ_author_name
'Shekhovtsov, Nikita'
'Nikolaenkova, Elena B.'
'Vorob'eva, Sofia'
'Plyusnin, Victor F.'
'Vinogradova, Katerina A.'
'Sukhikh, Taisiya'
'Tikhonov, Alexsei Ya.'
'Bushuev, Mark B.'

_publ_section_title
;
 Luminescence of ESIPT-capable zinc(II) complexes with a
 1-hydroxy-1H-imidazole-based ligand: exploring the impact of substitution
 in the proton-donating moiety
;
_journal_name_full 'Dalton Transactions'
_journal_paper_doi 10.1039/D3DT01190A
_journal_year 2023
_chemical_formula_moiety '(C19 H15 Cl2 N5 O Zn), 0.75(C H2 Cl2)'
_chemical_formula_sum 'C19.75 H16.5 Cl3.5 N5 O Zn'
_chemical_formula_weight 529.28
_space_group_crystal_system triclinic
_space_group_IT_number 2
_space_group_name_Hall '-P 1'
_space_group_name_H-M_alt 'P -1'
_atom_sites_solution_hydrogens mixed
_atom_sites_solution_primary iterative
_audit_creation_date 2023-04-20
_audit_creation_method
;
Olex2 1.5
(compiled 2023.03.06 svn.rbb2c1857 for OlexSys, GUI svn.r6748)
;
_audit_update_record
;
2023-04-20 deposited with the CCDC.	2023-05-16 downloaded from the CCDC.
;
_cell_angle_alpha 106.5120(10)
_cell_angle_beta 100.9700(10)
_cell_angle_gamma 107.4580(10)
_cell_formula_units_Z 4
_cell_length_a 10.6299(2)
_cell_length_b 13.3659(3)
_cell_length_c 17.2735(4)
_cell_measurement_reflns_used 9860
_cell_measurement_temperature 150(2)
_cell_measurement_theta_max 29.30
_cell_measurement_theta_min 2.51
_cell_volume 2140.29(8)
_computing_cell_refinement 'Bruker SAINT'
_computing_data_collection 'Bruker APEX3'
_computing_data_reduction 'Bruker SAINT'
_computing_molecular_graphics 'Olex2 1.5 (Dolomanov et al., 2009)'
_computing_publication_material 'Olex2 1.5 (Dolomanov et al., 2009)'
_computing_structure_refinement 'SHELXL 2014/7 (Sheldrick, 2015)'
_computing_structure_solution 'olex2.solve 1.5 (Bourhis et al., 2015)'
_diffrn_ambient_temperature 150(2)
_diffrn_detector PIXEL
_diffrn_detector_area_resol_mean 7.41
_diffrn_detector_type 'Bruker PHOTON III area detector'
_diffrn_measured_fraction_theta_full 0.999
_diffrn_measured_fraction_theta_max 0.972
_diffrn_measurement_device 'three-circle diffractometer'
_diffrn_measurement_device_type 'Bruker D8 Venture diffractometer'
_diffrn_measurement_method '\w and \f scans'
_diffrn_radiation_monochromator 'Incoatec HELIOS multilayer mirrors'
_diffrn_radiation_type MoK\a
_diffrn_radiation_wavelength 0.71073
_diffrn_reflns_av_R_equivalents 0.0356
_diffrn_reflns_av_unetI/netI 0.0343
_diffrn_reflns_Laue_measured_fraction_full 0.999
_diffrn_reflns_Laue_measured_fraction_max 0.972
_diffrn_reflns_limit_h_max 14
_diffrn_reflns_limit_h_min -14
_diffrn_reflns_limit_k_max 18
_diffrn_reflns_limit_k_min -18
_diffrn_reflns_limit_l_max 23
_diffrn_reflns_limit_l_min -23
_diffrn_reflns_number 42861
_diffrn_reflns_point_group_measured_fraction_full 0.999
_diffrn_reflns_point_group_measured_fraction_max 0.972
_diffrn_reflns_theta_full 25.242
_diffrn_reflns_theta_max 29.621
_diffrn_reflns_theta_min 1.730
_diffrn_source 'Incoatec IuS3.0 microfocus X-ray tube'
_diffrn_source_current 1.4
_diffrn_source_power 0.07
_diffrn_source_voltage 50.0
_exptl_absorpt_coefficient_mu 1.607
_exptl_absorpt_correction_T_max 0.7459
_exptl_absorpt_correction_T_min 0.6722
_exptl_absorpt_correction_type multi-scan
_exptl_absorpt_process_details 'SADABS-2016/2 (Bruker,2016/2) was used for absorption correction.'
_exptl_crystal_colour 'light yellow'
_exptl_crystal_colour_modifier light
_exptl_crystal_colour_primary yellow
_exptl_crystal_density_diffrn 1.643
_exptl_crystal_description prism
_exptl_crystal_F_000 1070
_exptl_crystal_preparation Luminescent
_exptl_crystal_size_max 0.17
_exptl_crystal_size_mid 0.15
_exptl_crystal_size_min 0.03
_refine_diff_density_max 0.685
_refine_diff_density_min -0.703
_refine_diff_density_rms 0.072
_refine_ls_extinction_method none
_refine_ls_goodness_of_fit_ref 1.031
_refine_ls_hydrogen_treatment mixed
_refine_ls_matrix_type full
_refine_ls_number_parameters 611
_refine_ls_number_reflns 11719
_refine_ls_number_restraints 24
_refine_ls_restrained_S_all 1.031
_refine_ls_R_factor_all 0.0472
_refine_ls_R_factor_gt 0.0386
_refine_ls_shift/su_max 0.001
_refine_ls_shift/su_mean 0.000
_refine_ls_structure_factor_coef Fsqd
_refine_ls_weighting_details 'w=1/[\s^2^(Fo^2^)+(0.0336P)^2^+2.2540P] where P=(Fo^2^+2Fc^2^)/3'
_refine_ls_weighting_scheme calc
_refine_ls_wR_factor_gt 0.0877
_refine_ls_wR_factor_ref 0.0921
_reflns_Friedel_coverage 0.000
_reflns_number_gt 9959
_reflns_number_total 11719
_reflns_threshold_expression 'I > 2\s(I)'
_cod_data_source_file d3dt01190a2.cif
_cod_data_source_block gr-88-72
_cod_original_formula_sum 'C19.75 H16.5 Cl3.50 N5 O Zn'
_cod_database_code 7713052
_shelx_shelxl_version_number 2014/7
_shelx_space_group_comment
;
The symmetry employed for this shelxl refinement is uniquely defined
by the following loop, which should always be used as a source of
symmetry information in preference to the above space-group names.
They are only intended as comments.
;
_shelx_estimated_absorpt_t_max 0.953
_shelx_estimated_absorpt_t_min 0.772
_olex2_refinement_description
;
1. Restrained distances
 Cl11-C1A = Cl12-C1A
 1.771 with sigma of 0.01
 Cl11-Cl12
 2.916 with sigma of 0.03
 Cl13-C1B = Cl14-C1B
 1.771 with sigma of 0.01
 Cl13-Cl14
 2.916 with sigma of 0.03
 O2-H2A = O1-H1
 0.84 with sigma of 0.02
 Zn4-Cl8 \\sim Zn2-Cl4 \\sim Zn2-Cl3 \\sim Zn4-Cl7
 with sigma of 0.02
 Zn3-Cl6 \\sim Zn1-Cl2 \\sim Zn3-Cl5 \\sim Zn1-Cl1
 with sigma of 0.02
2. Uiso/Uaniso restraints and constraints
Cl11 \\sim Cl12 \\sim C1A: within 2A with sigma of 0.04 and sigma for terminal
atoms of 0.08 within 2A
Cl13 \\sim Cl14 \\sim C1B: within 2A with sigma of 0.04 and sigma for terminal
atoms of 0.08 within 2A
Uiso(Cl12) = Uiso(Cl11) = Uiso(C1A)
Uiso(N16) = Uiso(N17) = Uiso(N15) = Uiso(C67) = Uiso(C63) = Uiso(C68) =
Uiso(C71) = Uiso(C58) = Uiso(C62) = Uiso(C66) = Uiso(C64) = Uiso(C69) =
Uiso(N18) = Uiso(C72) = Uiso(C59) = Uiso(C61) = Uiso(C65) = Uiso(C70) =
Uiso(O4) = Uiso(N19) = Uiso(C73) = Uiso(C60) = Uiso(C76) = Uiso(C74) = Uiso(C75)
Uiso(Cl13) = Uiso(C1B) = Uiso(Cl14)
Uiso(N11) = Uiso(N10) = Uiso(N12) = Uiso(C44) = Uiso(C48) = Uiso(C43) =
Uiso(C39) = Uiso(C49) = Uiso(C52) = Uiso(C45) = Uiso(C47) = Uiso(C42) =
Uiso(C40) = Uiso(C50) = Uiso(N13) = Uiso(C53) = Uiso(C46) = Uiso(C41) =
Uiso(C51) = Uiso(O3) = Uiso(N14) = Uiso(C54) = Uiso(C57) = Uiso(C55) = Uiso(C56)
Uiso(Cl12) = Uiso(Cl11) = Uiso(C1A) = Uiso(C1B) = Uiso(Cl13) = Uiso(Cl14)
Uiso(Cl7) = Uiso(Cl8)
3. Rigid body (RIGU) restrains
 Cl11, Cl12, C1A
 with sigma for 1-2 distances of 0.004 and sigma for 1-3 distances of 0.004
 Cl13, Cl14, C1B
 with sigma for 1-2 distances of 0.004 and sigma for 1-3 distances of 0.004
4. Others
 Sof(Zn4)=Sof(Cl7)=Sof(Cl8)=Sof(N16)=Sof(O4)=Sof(N15)=Sof(N17)=Sof(N18)=
 Sof(N19)=Sof(C58)=Sof(H58)=Sof(C59)=Sof(H59)=Sof(C60)=Sof(H60)=Sof(C61)=
 Sof(H61)=Sof(C62)=Sof(C63)=Sof(C64)=Sof(H64)=Sof(C65)=Sof(H65)=Sof(C66)=
 Sof(H66)=Sof(C67)=Sof(C68)=Sof(C69)=Sof(C70)=Sof(H70A)=Sof(H70B)=Sof(H70C)=
 Sof(C71)=Sof(C72)=Sof(C73)=Sof(H73)=Sof(C74)=Sof(H74)=Sof(C75)=Sof(H75)=
 Sof(C76)=Sof(H76)=1-FVAR(1)
 Sof(Zn2)=Sof(Cl3)=Sof(Cl4)=Sof(O2)=Sof(H2A)=Sof(N5)=Sof(N6)=Sof(N7)=Sof(N8)=
 Sof(N9)=Sof(C20)=Sof(H20)=Sof(C21)=Sof(H21)=Sof(C22)=Sof(H22)=Sof(C23)=
 Sof(H23)=Sof(C24)=Sof(C25)=Sof(C26)=Sof(C27)=Sof(H27A)=Sof(H27B)=Sof(H27C)=
 Sof(C28)=Sof(C29)=Sof(C30)=Sof(H30)=Sof(C31)=Sof(H31)=Sof(C32)=Sof(H32)=
 Sof(C33)=Sof(C34)=Sof(C35)=Sof(H35)=Sof(C36)=Sof(H36)=Sof(C37)=Sof(H37)=
 Sof(C38)=Sof(H38)=FVAR(1)
 Sof(Zn3)=Sof(Cl5)=Sof(Cl6)=Sof(N11)=Sof(O3)=Sof(N10)=Sof(N12)=Sof(N13)=
 Sof(N14)=Sof(C39)=Sof(H39)=Sof(C40)=Sof(H40)=Sof(C41)=Sof(H41)=Sof(C42)=
 Sof(H42)=Sof(C43)=Sof(C44)=Sof(C45)=Sof(H45)=Sof(C46)=Sof(H46)=Sof(C47)=
 Sof(H47)=Sof(C48)=Sof(C49)=Sof(C50)=Sof(C51)=Sof(H51A)=Sof(H51B)=Sof(H51C)=
 Sof(C52)=Sof(C53)=Sof(C54)=Sof(H54)=Sof(C55)=Sof(H55)=Sof(C56)=Sof(H56)=
 Sof(C57)=Sof(H57)=1-FVAR(2)
 Sof(Zn1)=Sof(Cl1)=Sof(Cl2)=Sof(O1)=Sof(H1)=Sof(N1)=Sof(N2)=Sof(N3)=Sof(N4)=
 Sof(N20)=Sof(C1)=Sof(H1A)=Sof(C2)=Sof(H2)=Sof(C3)=Sof(H3)=Sof(C4)=Sof(H4)=
 Sof(C5)=Sof(C6)=Sof(C7)=Sof(C8)=Sof(H8A)=Sof(H8B)=Sof(H8C)=Sof(C9)=Sof(C10)=
 Sof(C11)=Sof(H11)=Sof(C12)=Sof(H12)=Sof(C13)=Sof(H13)=Sof(C14)=Sof(C15)=
 Sof(C16)=Sof(H16)=Sof(C17)=Sof(H17)=Sof(C18)=Sof(H18)=Sof(C19)=Sof(H19)=FVAR(2)
 Sof(Cl13)=Sof(Cl14)=Sof(C1B)=Sof(H1BA)=Sof(H1BB)=0.5*(1-FVAR(4))
 Sof(Cl11)=Sof(Cl12)=Sof(C1A)=Sof(H1AA)=Sof(H1AB)=0.5*FVAR(4)
5.a Free rotating group:
 N11(O3,N10,N12,N13,N14,C39,C40,C41,C42,C43,C44,C45,C46,C47,C48,C49,C50,C51,
 C52,C53,C54,C55,C56,C57), N16(O4,N15,N17,N18,N19,C58,C59,C60,C61,C62,C63,C64,
 C65,C66,C67,C68,C69,C70,C71,C72,C73,C74,C75,C76)
5.b Secondary CH2 refined with riding coordinates:
 C77(H77A,H77B), C1A(H1AA,H1AB), C1B(H1BA,H1BB)
5.c Aromatic/amide H refined with riding coordinates:
 C39(H39), C40(H40), C41(H41), C42(H42), C45(H45), C46(H46), C47(H47),
 C54(H54), C55(H55), C56(H56), C57(H57), C1(H1A), C2(H2), C3(H3), C4(H4),
 C11(H11), C12(H12), C13(H13), C16(H16), C17(H17), C18(H18), C19(H19), C20(H20),
  C21(H21), C22(H22), C23(H23), C30(H30), C31(H31), C32(H32), C35(H35),
 C36(H36), C37(H37), C38(H38), C58(H58), C59(H59), C60(H60), C61(H61), C64(H64),
  C65(H65), C66(H66), C73(H73), C74(H74), C75(H75), C76(H76)
5.d Idealised Me refined as rotating group:
 C51(H51A,H51B,H51C), C8(H8A,H8B,H8C), C27(H27A,H27B,H27C), C70(H70A,H70B,H70C)
;
_olex2_submission_special_instructions 'No special instructions were received'

loop_
_space_group_symop_operation_xyz
'x, y, z'
'-x, -y, -z'

loop_
_atom_site_label
_atom_site_type_symbol
_atom_site_fract_x
_atom_site_fract_y
_atom_site_fract_z
_atom_site_U_iso_or_equiv
_atom_site_adp_type
_atom_site_occupancy
_atom_site_site_symmetry_order
_atom_site_calc_flag
_atom_site_refinement_flags_posn
_atom_site_refinement_flags_adp
_atom_site_refinement_flags_occupancy
_atom_site_disorder_assembly
_atom_site_disorder_group
Zn1 Zn 0.68673(3) 0.27096(2) 0.10214(2) 0.02155(8) Uani 0.9600(10) 1 d D . P A 1
Zn3 Zn 0.6708(7) 0.3184(6) 0.0644(4) 0.026(2) Uani 0.0400(10) 1 d D . P A 2
Cl1 Cl 0.80841(11) 0.22648(8) 0.01181(5) 0.03119(16) Uani 0.9600(10) 1 d D . P A 1
Cl2 Cl 0.45392(12) 0.20991(13) 0.05494(9) 0.0297(3) Uani 0.9600(10) 1 d D . P A 1
Cl5 Cl 0.766(3) 0.1999(19) 0.0019(18) 0.047(9) Uiso 0.0400(10) 1 d D . P A 2
Cl6 Cl 0.460(2) 0.223(3) 0.069(2) 0.014(5) Uiso 0.0400(10) 1 d D . P A 2
O1 O 0.7292(2) 0.70548(14) 0.09048(11) 0.0335(4) Uani 0.9600(10) 1 d D . P A 1
H1 H 0.697(3) 0.670(3) 0.0372(12) 0.050 Uiso 0.9600(10) 1 d D U P A 1
N1 N 0.72261(19) 0.44839(15) 0.10999(11) 0.0205(4) Uani 0.9600(10) 1 d . . P A 1
N2 N 0.77942(19) 0.36767(15) 0.23107(11) 0.0192(3) Uani 0.9600(10) 1 d . . P A 1
N3 N 0.7359(2) 0.61698(16) 0.11478(12) 0.0238(4) Uani 0.9600(10) 1 d . . P A 1
N4 N 0.6370(2) 0.55307(19) -0.05748(13) 0.0303(5) Uani 0.9600(10) 1 d . . P A 1
N11 N 0.7397(16) 0.4925(14) 0.1217(11) 0.028(3) Uiso 0.0400(10) 1 d G . P A 2
O3 O 0.888(2) 0.3521(18) 0.4034(11) 0.028(3) Uiso 0.0400(10) 1 d G . P A 2
N10 N 0.637(2) 0.3832(18) -0.0424(10) 0.028(3) Uiso 0.0400(10) 1 d G . P A 2
N12 N 0.7624(14) 0.3494(13) 0.1985(10) 0.028(3) Uiso 0.0400(10) 1 d G . P A 2
N13 N 0.8477(18) 0.3735(15) 0.3311(10) 0.028(3) Uiso 0.0400(10) 1 d G . P A 2
N14 N 0.796(2) 0.1486(16) 0.2979(14) 0.028(3) Uiso 0.0400(10) 1 d G . P A 2
C39 C 0.580(3) 0.320(2) -0.1244(10) 0.028(3) Uiso 0.0400(10) 1 d G . P A 2
H39 H 0.5633 0.2421 -0.1420 0.033 Uiso 0.0400(10) 1 calc R U P A 2
C40 C 0.543(3) 0.364(2) -0.1850(11) 0.028(3) Uiso 0.0400(10) 1 d G . P A 2
H40 H 0.5022 0.3167 -0.2431 0.033 Uiso 0.0400(10) 1 calc R U P A 2
C41 C 0.568(3) 0.479(2) -0.1589(13) 0.028(3) Uiso 0.0400(10) 1 d G . P A 2
H41 H 0.5445 0.5112 -0.1989 0.033 Uiso 0.0400(10) 1 calc R U P A 2
C42 C 0.629(3) 0.545(2) -0.0728(13) 0.028(3) Uiso 0.0400(10) 1 d G . P A 2
H42 H 0.6474 0.6236 -0.0532 0.033 Uiso 0.0400(10) 1 calc R U P A 2
C43 C 0.660(2) 0.4935(18) -0.0171(12) 0.028(3) Uiso 0.0400(10) 1 d G . P A 2
C44 C 0.7205(19) 0.5561(15) 0.0759(12) 0.028(3) Uiso 0.0400(10) 1 d G . P A 2
C45 C 0.752(2) 0.6707(15) 0.1143(14) 0.028(3) Uiso 0.0400(10) 1 d G . P A 2
H45 H 0.7407 0.7154 0.0815 0.033 Uiso 0.0400(10) 1 calc R U P A 2
C46 C 0.800(3) 0.7182(14) 0.2025(14) 0.028(3) Uiso 0.0400(10) 1 d G . P A 2
H46 H 0.8191 0.7959 0.2304 0.033 Uiso 0.0400(10) 1 calc R U P A 2
C47 C 0.819(2) 0.6534(13) 0.2497(12) 0.028(3) Uiso 0.0400(10) 1 d G . P A 2
H47 H 0.8510 0.6854 0.3098 0.033 Uiso 0.0400(10) 1 calc R U P A 2
C48 C 0.7898(17) 0.5391(13) 0.2067(11) 0.028(3) Uiso 0.0400(10) 1 d G . P A 2
C49 C 0.8073(16) 0.4618(13) 0.2482(10) 0.028(3) Uiso 0.0400(10) 1 d G . P A 2
C50 C 0.8619(19) 0.4789(14) 0.3323(10) 0.028(3) Uiso 0.0400(10) 1 d G . P A 2
C51 C 0.927(3) 0.5786(16) 0.4127(10) 0.028(3) Uiso 0.0400(10) 1 d G . P A 2
H51A H 0.8955 0.6387 0.4065 0.042 Uiso 0.0400(10) 1 calc R U P A 2
H51B H 1.0275 0.6053 0.4258 0.042 Uiso 0.0400(10) 1 calc R U P A 2
H51C H 0.8996 0.5575 0.4587 0.042 Uiso 0.0400(10) 1 calc R U P A 2
C52 C 0.7881(16) 0.2964(14) 0.2505(11) 0.028(3) Uiso 0.0400(10) 1 d G . P A 2
C53 C 0.759(2) 0.1768(14) 0.2307(13) 0.028(3) Uiso 0.0400(10) 1 d G . P A 2
C54 C 0.697(2) 0.0966(13) 0.1483(13) 0.028(3) Uiso 0.0400(10) 1 d G . P A 2
H54 H 0.6725 0.1176 0.1013 0.033 Uiso 0.0400(10) 1 calc R U P A 2
C55 C 0.674(3) -0.0155(13) 0.1383(16) 0.028(3) Uiso 0.0400(10) 1 d G . P A 2
H55 H 0.6324 -0.0726 0.0835 0.033 Uiso 0.0400(10) 1 calc R U P A 2
C56 C 0.710(3) -0.0432(15) 0.2080(17) 0.028(3) Uiso 0.0400(10) 1 d G . P A 2
H56 H 0.6932 -0.1195 0.2017 0.033 Uiso 0.0400(10) 1 calc R U P A 2
C57 C 0.772(3) 0.0405(17) 0.2862(16) 0.028(3) Uiso 0.0400(10) 1 d G . P A 2
H57 H 0.7983 0.0211 0.3339 0.033 Uiso 0.0400(10) 1 calc R U P A 2
N20 N 0.7131(2) 0.15007(16) 0.16169(12) 0.0240(4) Uani 0.9600(10) 1 d . . P A 1
C1 C 0.6092(3) 0.3602(2) -0.08299(15) 0.0276(5) Uani 0.9600(10) 1 d . . P A 1
H1A H 0.6156 0.3033 -0.0614 0.033 Uiso 0.9600(10) 1 calc R U P A 1
C2 C 0.5624(3) 0.3358(2) -0.16952(15) 0.0311(5) Uani 0.9600(10) 1 d . . P A 1
H2 H 0.5364 0.2613 -0.2084 0.037 Uiso 0.9600(10) 1 calc R U P A 1
C3 C 0.5537(3) 0.4201(2) -0.19878(15) 0.0326(5) Uani 0.9600(10) 1 d . . P A 1
H3 H 0.5223 0.4045 -0.2578 0.039 Uiso 0.9600(10) 1 calc R U P A 1
C4 C 0.5914(3) 0.5275(2) -0.14114(16) 0.0343(6) Uani 0.9600(10) 1 d . . P A 1
H4 H 0.5846 0.5853 -0.1615 0.041 Uiso 0.9600(10) 1 calc R U P A 1
C5 C 0.6464(2) 0.4706(2) -0.02912(14) 0.0234(5) Uani 0.9600(10) 1 d . . P A 1
C6 C 0.6997(2) 0.50789(18) 0.06284(14) 0.0213(4) Uani 0.9600(10) 1 d . . P A 1
C7 C 0.7841(2) 0.62964(18) 0.19749(14) 0.0230(4) Uani 0.9600(10) 1 d . . P A 1
C8 C 0.8279(3) 0.74063(19) 0.26681(15) 0.0314(5) Uani 0.9600(10) 1 d . . P A 1
H8A H 0.8397 0.7999 0.2429 0.047 Uiso 0.9600(10) 1 calc R U P A 1
H8B H 0.9157 0.7555 0.3072 0.047 Uiso 0.9600(10) 1 calc R U P A 1
H8C H 0.7571 0.7395 0.2959 0.047 Uiso 0.9600(10) 1 calc R U P A 1
C9 C 0.7747(2) 0.52269(18) 0.19297(13) 0.0204(4) Uani 0.9600(10) 1 d . . P A 1
C10 C 0.8110(2) 0.47973(18) 0.25872(13) 0.0193(4) Uani 0.9600(10) 1 d . . P A 1
C11 C 0.8761(2) 0.54598(18) 0.34425(14) 0.0227(4) Uani 0.9600(10) 1 d . . P A 1
H11 H 0.9017 0.6254 0.3635 0.027 Uiso 0.9600(10) 1 calc R U P A 1
C12 C 0.9025(2) 0.4936(2) 0.40046(14) 0.0258(5) Uani 0.9600(10) 1 d . . P A 1
H12 H 0.9456 0.5373 0.4591 0.031 Uiso 0.9600(10) 1 calc R U P A 1
C13 C 0.8665(2) 0.37792(19) 0.37197(14) 0.0241(4) Uani 0.9600(10) 1 d . . P A 1
H13 H 0.8825 0.3413 0.4104 0.029 Uiso 0.9600(10) 1 calc R U P A 1
C14 C 0.8064(2) 0.31695(18) 0.28561(13) 0.0201(4) Uani 0.9600(10) 1 d . . P A 1
C15 C 0.7706(2) 0.19374(18) 0.24633(14) 0.0210(4) Uani 0.9600(10) 1 d . . P A 1
C16 C 0.7968(3) 0.1285(2) 0.29227(16) 0.0283(5) Uani 0.9600(10) 1 d . . P A 1
H16 H 0.8368 0.1609 0.3520 0.034 Uiso 0.9600(10) 1 calc R U P A 1
C17 C 0.7635(3) 0.0147(2) 0.24903(18) 0.0353(6) Uani 0.9600(10) 1 d . . P A 1
H17 H 0.7807 -0.0318 0.2789 0.042 Uiso 0.9600(10) 1 calc R U P A 1
C18 C 0.7052(3) -0.0302(2) 0.16221(17) 0.0344(6) Uani 0.9600(10) 1 d . . P A 1
H18 H 0.6819 -0.1079 0.1315 0.041 Uiso 0.9600(10) 1 calc R U P A 1
C19 C 0.6812(3) 0.0402(2) 0.12077(16) 0.0318(5) Uani 0.9600(10) 1 d . . P A 1
H19 H 0.6406 0.0093 0.0610 0.038 Uiso 0.9600(10) 1 calc R U P A 1
Zn2 Zn 0.70642(3) 0.29942(2) 0.59020(2) 0.02048(8) Uani 0.9458(10) 1 d D . P B 1
Cl3 Cl 0.83602(8) 0.21268(6) 0.52931(4) 0.02582(13) Uani 0.9458(10) 1 d D . P B 1
Cl4 Cl 0.49826(13) 0.19137(16) 0.59369(8) 0.0289(2) Uani 0.9458(10) 1 d D . P B 1
O2 O 0.5027(2) 0.39442(16) 0.30113(11) 0.0334(4) Uani 0.9458(10) 1 d D . P B 1
H2A H 0.473(3) 0.3207(16) 0.276(2) 0.050 Uiso 0.9458(10) 1 d D U P B 1
N5 N 0.4515(2) 0.18806(19) 0.26565(13) 0.0293(5) Uani 0.9458(10) 1 d . . P B 1
N6 N 0.5607(2) 0.40265(17) 0.38159(13) 0.0251(4) Uani 0.9458(10) 1 d . . P B 1
N7 N 0.6357(2) 0.35578(16) 0.48844(12) 0.0216(4) Uani 0.9458(10) 1 d . . P B 1
N8 N 0.77695(19) 0.47562(16) 0.64990(12) 0.0216(4) Uani 0.9458(10) 1 d . . P B 1
N9 N 0.82078(19) 0.33694(16) 0.72124(12) 0.0224(4) Uani 0.9458(10) 1 d . . P B 1
C20 C 0.5097(3) 0.1074(2) 0.36776(15) 0.0262(5) Uani 0.9458(10) 1 d . . P B 1
H20 H 0.5475 0.1161 0.4248 0.031 Uiso 0.9458(10) 1 calc R U P B 1
C21 C 0.4561(3) 0.0020(2) 0.30349(16) 0.0309(5) Uani 0.9458(10) 1 d . . P B 1
H21 H 0.4580 -0.0623 0.3161 0.037 Uiso 0.9458(10) 1 calc R U P B 1
C22 C 0.3998(3) -0.0090(2) 0.22074(16) 0.0333(6) Uani 0.9458(10) 1 d . . P B 1
H22 H 0.3626 -0.0805 0.1762 0.040 Uiso 0.9458(10) 1 calc R U P B 1
C23 C 0.3989(3) 0.0855(2) 0.20464(16) 0.0336(6) Uani 0.9458(10) 1 d . . P B 1
H23 H 0.3595 0.0780 0.1481 0.040 Uiso 0.9458(10) 1 calc R U P B 1
C24 C 0.5069(2) 0.1991(2) 0.34669(14) 0.0238(5) Uani 0.9458(10) 1 d . . P B 1
C25 C 0.5661(2) 0.31499(19) 0.40601(14) 0.0224(4) Uani 0.9458(10) 1 d . . P B 1
C26 C 0.6273(2) 0.5015(2) 0.44828(16) 0.0260(5) Uani 0.9458(10) 1 d . . P B 1
C27 C 0.6388(3) 0.6108(2) 0.43876(19) 0.0367(6) Uani 0.9458(10) 1 d . . P B 1
H27A H 0.5979 0.5976 0.3792 0.055 Uiso 0.9458(10) 1 calc R U P B 1
H27B H 0.7364 0.6605 0.4576 0.055 Uiso 0.9458(10) 1 calc R U P B 1
H27C H 0.5895 0.6462 0.4733 0.055 Uiso 0.9458(10) 1 calc R U P B 1
C28 C 0.6735(2) 0.47072(19) 0.51521(15) 0.0232(5) Uani 0.9458(10) 1 d . . P B 1
C29 C 0.7503(2) 0.53710(19) 0.60407(15) 0.0234(5) Uani 0.9458(10) 1 d . . P B 1
C30 C 0.7964(3) 0.6545(2) 0.64204(17) 0.0305(5) Uani 0.9458(10) 1 d . . P B 1
H30 H 0.7789 0.6983 0.6097 0.037 Uiso 0.9458(10) 1 calc R U P B 1
C31 C 0.8678(3) 0.7053(2) 0.72742(17) 0.0332(6) Uani 0.9458(10) 1 d . . P B 1
H31 H 0.8987 0.7847 0.7543 0.040 Uiso 0.9458(10) 1 calc R U P B 1
C32 C 0.8947(3) 0.6409(2) 0.77405(16) 0.0289(5) Uani 0.9458(10) 1 d . . P B 1
H32 H 0.9444 0.6751 0.8327 0.035 Uiso 0.9458(10) 1 calc R U P B 1
C33 C 0.8469(2) 0.5245(2) 0.73250(14) 0.0229(4) Uani 0.9458(10) 1 d . . P B 1
C34 C 0.8697(2) 0.44501(19) 0.77385(14) 0.0215(4) Uani 0.9458(10) 1 d . . P B 1
C35 C 0.9371(3) 0.4774(2) 0.85976(15) 0.0281(5) Uani 0.9458(10) 1 d . . P B 1
H35 H 0.9725 0.5542 0.8963 0.034 Uiso 0.9458(10) 1 calc R U P B 1
C36 C 0.9514(3) 0.3952(2) 0.89052(15) 0.0307(5) Uani 0.9458(10) 1 d . . P B 1
H36 H 0.9959 0.4152 0.9489 0.037 Uiso 0.9458(10) 1 calc R U P B 1
C37 C 0.9011(3) 0.2844(2) 0.83655(16) 0.0279(5) Uani 0.9458(10) 1 d . . P B 1
H37 H 0.9101 0.2271 0.8568 0.033 Uiso 0.9458(10) 1 calc R U P B 1
C38 C 0.8368(2) 0.2591(2) 0.75169(15) 0.0249(5) Uani 0.9458(10) 1 d . . P B 1
H38 H 0.8029 0.1831 0.7138 0.030 Uiso 0.9458(10) 1 calc R U P B 1
Zn4 Zn 0.6473(5) 0.2647(4) 0.5280(3) 0.0234(14) Uani 0.0542(10) 1 d D . P B 2
Cl7 Cl 0.7967(14) 0.1764(12) 0.5298(9) 0.031(3) Uiso 0.0542(10) 1 d D . P B 2
Cl8 Cl 0.516(3) 0.199(3) 0.6048(19) 0.031(3) Uiso 0.0542(10) 1 d D . P B 2
N16 N 0.6270(13) 0.3849(11) 0.4727(8) 0.031(3) Uiso 0.0542(10) 1 d G . P B 2
O4 O 0.9346(17) 0.6581(12) 0.8243(8) 0.031(3) Uiso 0.0542(10) 1 d G . P B 2
N15 N 0.5372(16) 0.1683(12) 0.3920(9) 0.031(3) Uiso 0.0542(10) 1 d G . P B 2
N17 N 0.7638(11) 0.4297(10) 0.6310(7) 0.031(3) Uiso 0.0542(10) 1 d G . P B 2
N18 N 0.8668(14) 0.5860(11) 0.7428(8) 0.031(3) Uiso 0.0542(10) 1 d G . P B 2
N19 N 0.9422(17) 0.4836(14) 0.8499(8) 0.031(3) Uiso 0.0542(10) 1 d G . P B 2
C58 C 0.498(2) 0.0576(12) 0.3571(10) 0.031(3) Uiso 0.0542(10) 1 d G . P B 2
H58 H 0.5187 0.0176 0.3919 0.037 Uiso 0.0542(10) 1 calc R U P B 2
C59 C 0.427(2) -0.0025(13) 0.2718(10) 0.031(3) Uiso 0.0542(10) 1 d G . P B 2
H59 H 0.4006 -0.0818 0.2482 0.037 Uiso 0.0542(10) 1 calc R U P B 2
C60 C 0.395(2) 0.0574(16) 0.2217(9) 0.031(3) Uiso 0.0542(10) 1 d G . P B 2
H60 H 0.3460 0.0191 0.1630 0.037 Uiso 0.0542(10) 1 calc R U P B 2
C61 C 0.4340(19) 0.1729(15) 0.2582(8) 0.031(3) Uiso 0.0542(10) 1 d G . P B 2
H61 H 0.4121 0.2152 0.2255 0.037 Uiso 0.0542(10) 1 calc R U P B 2
C62 C 0.5067(16) 0.2258(13) 0.3442(8) 0.031(3) Uiso 0.0542(10) 1 d G . P B 2
C63 C 0.5550(15) 0.3498(13) 0.3902(8) 0.031(3) Uiso 0.0542(10) 1 d G . P B 2
C64 C 0.5291(18) 0.4253(15) 0.3544(8) 0.031(3) Uiso 0.0542(10) 1 d G . P B 2
H64 H 0.4780 0.3999 0.2964 0.037 Uiso 0.0542(10) 1 calc R U P B 2
C65 C 0.5795(19) 0.5384(14) 0.4052(9) 0.031(3) Uiso 0.0542(10) 1 d G . P B 2
H65 H 0.5645 0.5915 0.3816 0.037 Uiso 0.0542(10) 1 calc R U P B 2
C66 C 0.6514(17) 0.5744(12) 0.4898(9) 0.031(3) Uiso 0.0542(10) 1 d G . P B 2
H66 H 0.6842 0.6515 0.5253 0.037 Uiso 0.0542(10) 1 calc R U P B 2
C67 C 0.6749(13) 0.4933(11) 0.5223(8) 0.031(3) Uiso 0.0542(10) 1 d G . P B 2
C68 C 0.7498(12) 0.5183(10) 0.6096(8) 0.031(3) Uiso 0.0542(10) 1 d G . P B 2
C69 C 0.8135(15) 0.6171(10) 0.6795(8) 0.031(3) Uiso 0.0542(10) 1 d G . P B 2
C70 C 0.8291(19) 0.7365(10) 0.6951(10) 0.031(3) Uiso 0.0542(10) 1 d G . P B 2
H70A H 0.9123 0.7754 0.6826 0.047 Uiso 0.0542(10) 1 calc R U P B 2
H70B H 0.8373 0.7742 0.7546 0.047 Uiso 0.0542(10) 1 calc R U P B 2
H70C H 0.7479 0.7384 0.6585 0.047 Uiso 0.0542(10) 1 calc R U P B 2
C71 C 0.8366(12) 0.4727(11) 0.7130(8) 0.031(3) Uiso 0.0542(10) 1 d G . P B 2
C72 C 0.8766(15) 0.4157(13) 0.7673(8) 0.031(3) Uiso 0.0542(10) 1 d G . P B 2
C73 C 0.8476(18) 0.3002(13) 0.7408(9) 0.031(3) Uiso 0.0542(10) 1 d G . P B 2
H73 H 0.8031 0.2530 0.6830 0.037 Uiso 0.0542(10) 1 calc R U P B 2
C74 C 0.886(2) 0.2560(15) 0.8012(11) 0.031(3) Uiso 0.0542(10) 1 d G . P B 2
H74 H 0.8663 0.1775 0.7852 0.037 Uiso 0.0542(10) 1 calc R U P B 2
C75 C 0.952(2) 0.3272(17) 0.8851(10) 0.031(3) Uiso 0.0542(10) 1 d G . P B 2
H75 H 0.9786 0.2982 0.9271 0.037 Uiso 0.0542(10) 1 calc R U P B 2
C76 C 0.978(2) 0.4385(17) 0.9061(9) 0.031(3) Uiso 0.0542(10) 1 d G . P B 2
H76 H 1.0244 0.4869 0.9635 0.037 Uiso 0.0542(10) 1 calc R U P B 2
Cl9 Cl 1.13421(8) 0.02785(6) 0.31875(5) 0.04740(17) Uani 1 1 d . . . . .
Cl10 Cl 1.06606(8) 0.11852(6) 0.47173(5) 0.04870(18) Uani 1 1 d . . . . .
C77 C 1.1669(3) 0.0485(2) 0.42780(19) 0.0414(6) Uani 1 1 d . . . . .
H77A H 1.1444 -0.0253 0.4347 0.050 Uiso 1 1 calc R U . . .
H77B H 1.2662 0.0937 0.4580 0.050 Uiso 1 1 calc R U . . .
Cl11 Cl -0.0342(9) -0.0288(7) -0.0751(5) 0.1730(19) Uiso 0.358(2) 1 d D U P C -1
Cl12 Cl 0.0301(8) -0.0071(7) 0.1073(5) 0.1730(19) Uiso 0.358(2) 1 d D U P C -1
Cl13 Cl 0.061(2) 0.0917(18) -0.0261(14) 0.1730(19) Uiso 0.142(2) 1 d D U P C -2
Cl14 Cl -0.090(2) -0.1297(15) -0.0333(13) 0.1730(19) Uiso 0.142(2) 1 d D U P C -2
C1A C -0.085(2) -0.074(2) 0.0040(8) 0.1730(19) Uiso 0.358(2) 1 d D U P C -1
H1AA H -0.1035 -0.1558 -0.0134 0.208 Uiso 0.358(2) 1 calc R U P C -1
H1AB H -0.1738 -0.0654 0.0058 0.208 Uiso 0.358(2) 1 calc R U P C -1
C1B C -0.079(5) 0.012(2) 0.001(4) 0.1730(19) Uiso 0.142(2) 1 d D U P C -2
H1BA H -0.0622 0.0414 0.0627 0.208 Uiso 0.142(2) 1 calc R U P C -2
H1BB H -0.1660 0.0160 -0.0275 0.208 Uiso 0.142(2) 1 calc R U P C -2

loop_
_atom_site_aniso_label
_atom_site_aniso_U_11
_atom_site_aniso_U_22
_atom_site_aniso_U_33
_atom_site_aniso_U_23
_atom_site_aniso_U_13
_atom_site_aniso_U_12
Zn1 0.02946(14) 0.01957(13) 0.01404(12) 0.00516(10) 0.00379(10) 0.00970(10)
Zn3 0.040(4) 0.026(3) 0.017(3) 0.009(3) 0.005(3) 0.018(3)
Cl1 0.0439(5) 0.0316(4) 0.0235(3) 0.0095(3) 0.0155(3) 0.0188(4)
Cl2 0.0307(4) 0.0240(5) 0.0270(7) 0.0093(5) -0.0003(3) 0.0057(3)
O1 0.0555(12) 0.0221(8) 0.0291(9) 0.0146(7) 0.0101(8) 0.0198(8)
N1 0.0249(9) 0.0201(9) 0.0160(8) 0.0073(7) 0.0045(7) 0.0079(7)
N2 0.0238(9) 0.0192(8) 0.0147(8) 0.0062(7) 0.0041(7) 0.0093(7)
N3 0.0336(10) 0.0203(9) 0.0229(9) 0.0120(8) 0.0086(8) 0.0134(8)
N4 0.0406(12) 0.0349(11) 0.0259(10) 0.0184(9) 0.0115(9) 0.0204(10)
N20 0.0340(11) 0.0202(9) 0.0178(9) 0.0063(7) 0.0055(8) 0.0122(8)
C1 0.0333(13) 0.0301(12) 0.0203(11) 0.0108(10) 0.0044(9) 0.0141(10)
C2 0.0349(13) 0.0368(13) 0.0197(11) 0.0072(10) 0.0052(9) 0.0157(11)
C3 0.0352(13) 0.0487(15) 0.0200(11) 0.0167(11) 0.0077(10) 0.0201(12)
C4 0.0426(15) 0.0471(15) 0.0263(12) 0.0231(12) 0.0123(11) 0.0242(13)
C5 0.0246(11) 0.0287(12) 0.0206(10) 0.0125(9) 0.0070(8) 0.0113(9)
C6 0.0246(11) 0.0202(10) 0.0199(10) 0.0091(8) 0.0052(8) 0.0088(8)
C7 0.0291(11) 0.0209(10) 0.0204(10) 0.0082(8) 0.0082(9) 0.0104(9)
C8 0.0458(15) 0.0199(11) 0.0259(12) 0.0054(9) 0.0067(10) 0.0142(10)
C9 0.0223(10) 0.0195(10) 0.0176(10) 0.0061(8) 0.0051(8) 0.0068(8)
C10 0.0221(10) 0.0189(10) 0.0179(9) 0.0070(8) 0.0066(8) 0.0086(8)
C11 0.0247(11) 0.0196(10) 0.0190(10) 0.0039(8) 0.0033(8) 0.0070(8)
C12 0.0278(12) 0.0274(11) 0.0150(10) 0.0039(9) 0.0000(8) 0.0084(9)
C13 0.0278(11) 0.0270(11) 0.0177(10) 0.0108(9) 0.0034(8) 0.0098(9)
C14 0.0237(10) 0.0218(10) 0.0175(10) 0.0089(8) 0.0055(8) 0.0109(8)
C15 0.0259(11) 0.0204(10) 0.0192(10) 0.0082(8) 0.0064(8) 0.0114(8)
C16 0.0381(13) 0.0269(12) 0.0219(11) 0.0114(10) 0.0055(10) 0.0150(10)
C17 0.0516(16) 0.0274(12) 0.0363(14) 0.0175(11) 0.0120(12) 0.0227(12)
C18 0.0510(16) 0.0216(11) 0.0318(13) 0.0083(10) 0.0096(12) 0.0182(11)
C19 0.0476(15) 0.0239(11) 0.0225(11) 0.0053(9) 0.0071(10) 0.0168(11)
Zn2 0.02531(14) 0.01861(13) 0.01859(15) 0.00755(10) 0.00547(11) 0.00968(10)
Cl3 0.0295(3) 0.0254(3) 0.0228(3) 0.0056(2) 0.0062(2) 0.0147(3)
Cl4 0.0265(5) 0.0306(4) 0.0286(5) 0.0173(5) 0.0043(4) 0.0059(4)
O2 0.0401(10) 0.0383(10) 0.0280(9) 0.0226(8) 0.0057(8) 0.0162(8)
N5 0.0300(11) 0.0349(11) 0.0209(9) 0.0153(9) 0.0034(8) 0.0070(9)
N6 0.0256(10) 0.0307(10) 0.0269(10) 0.0186(9) 0.0073(8) 0.0138(8)
N7 0.0261(10) 0.0224(9) 0.0209(9) 0.0114(8) 0.0079(7) 0.0113(8)
N8 0.0243(9) 0.0217(9) 0.0207(9) 0.0079(7) 0.0083(7) 0.0102(7)
N9 0.0244(10) 0.0223(9) 0.0199(9) 0.0066(7) 0.0062(7) 0.0091(7)
C20 0.0285(12) 0.0268(12) 0.0229(11) 0.0113(9) 0.0045(9) 0.0097(9)
C21 0.0331(13) 0.0265(12) 0.0288(13) 0.0104(10) 0.0050(10) 0.0078(10)
C22 0.0341(14) 0.0338(13) 0.0241(12) 0.0088(10) 0.0068(10) 0.0051(11)
C23 0.0327(14) 0.0382(14) 0.0228(12) 0.0130(11) 0.0054(10) 0.0038(11)
C24 0.0212(11) 0.0307(12) 0.0213(10) 0.0128(9) 0.0062(8) 0.0091(9)
C25 0.0242(11) 0.0266(11) 0.0229(11) 0.0143(9) 0.0079(9) 0.0127(9)
C26 0.0284(12) 0.0278(11) 0.0325(12) 0.0187(10) 0.0131(10) 0.0155(10)
C27 0.0466(16) 0.0335(13) 0.0431(15) 0.0258(12) 0.0148(13) 0.0208(12)
C28 0.0249(11) 0.0230(11) 0.0274(11) 0.0135(9) 0.0100(9) 0.0114(9)
C29 0.0249(11) 0.0232(11) 0.0274(11) 0.0117(9) 0.0110(9) 0.0120(9)
C30 0.0377(14) 0.0221(11) 0.0377(14) 0.0144(10) 0.0132(11) 0.0147(10)
C31 0.0390(14) 0.0204(11) 0.0381(14) 0.0073(10) 0.0123(11) 0.0113(10)
C32 0.0334(13) 0.0242(11) 0.0249(12) 0.0049(10) 0.0081(10) 0.0095(10)
C33 0.0237(11) 0.0234(11) 0.0230(11) 0.0082(9) 0.0095(9) 0.0093(9)
C34 0.0220(11) 0.0227(11) 0.0201(10) 0.0066(9) 0.0090(8) 0.0083(9)
C35 0.0323(13) 0.0266(12) 0.0191(11) 0.0048(9) 0.0074(9) 0.0063(10)
C36 0.0340(14) 0.0362(14) 0.0198(11) 0.0108(10) 0.0073(10) 0.0104(11)
C37 0.0304(12) 0.0317(12) 0.0249(12) 0.0148(10) 0.0090(10) 0.0115(10)
C38 0.0304(12) 0.0231(11) 0.0226(11) 0.0098(9) 0.0082(9) 0.0103(9)
Zn4 0.024(3) 0.020(2) 0.024(3) 0.0069(19) 0.003(2) 0.0086(18)
Cl9 0.0494(4) 0.0471(4) 0.0523(4) 0.0186(3) 0.0177(3) 0.0251(3)
Cl10 0.0553(4) 0.0438(4) 0.0620(5) 0.0238(3) 0.0303(4) 0.0267(3)
C77 0.0400(15) 0.0395(14) 0.0540(17) 0.0210(13) 0.0163(13) 0.0226(12)

loop_
_atom_type_symbol
_atom_type_description
_atom_type_scat_dispersion_real
_atom_type_scat_dispersion_imag
_atom_type_scat_source
C C 0.0033 0.0016 'International Tables Vol C Tables 4.2.6.8 and 6.1.1.4'
H H 0.0000 0.0000 'International Tables Vol C Tables 4.2.6.8 and 6.1.1.4'
Cl Cl 0.1484 0.1585 'International Tables Vol C Tables 4.2.6.8 and 6.1.1.4'
N N 0.0061 0.0033 'International Tables Vol C Tables 4.2.6.8 and 6.1.1.4'
O O 0.0106 0.0060 'International Tables Vol C Tables 4.2.6.8 and 6.1.1.4'
Zn Zn 0.2839 1.4301 'International Tables Vol C Tables 4.2.6.8 and 6.1.1.4'

loop_
_geom_angle_atom_site_label_1
_geom_angle_atom_site_label_2
_geom_angle_atom_site_label_3
_geom_angle
_geom_angle_site_symmetry_1
_geom_angle_site_symmetry_3
_geom_angle_publ_flag
Cl2 Zn1 Cl1 120.48(5) . . ?
N1 Zn1 Cl1 99.32(5) . . ?
N1 Zn1 Cl2 94.88(7) . . ?
N2 Zn1 Cl1 123.22(6) . . ?
N2 Zn1 Cl2 116.30(6) . . ?
N2 Zn1 N1 75.73(7) . . ?
N2 Zn1 N20 75.14(7) . . ?
N20 Zn1 Cl1 93.64(6) . . ?
N20 Zn1 Cl2 101.04(7) . . ?
N20 Zn1 N1 150.66(7) . . ?
Cl5 Zn3 N10 95.1(10) . . ?
Cl6 Zn3 Cl5 111.2(12) . . ?
Cl6 Zn3 N10 107.1(12) . . ?
N11 Zn3 Cl5 133.8(9) . . ?
N11 Zn3 Cl6 114.9(11) . . ?
N11 Zn3 N10 74.1(6) . . ?
N11 Zn3 N12 76.8(6) . . ?
N12 Zn3 Cl5 100.6(9) . . ?
N12 Zn3 Cl6 90.7(10) . . ?
N12 Zn3 N10 150.2(9) . . ?
N3 O1 H1 99(2) . . ?
C6 N1 Zn1 141.95(15) . . ?
C6 N1 C9 106.28(18) . . ?
C9 N1 Zn1 111.38(13) . . ?
C10 N2 Zn1 119.88(14) . . ?
C14 N2 Zn1 119.40(14) . . ?
C14 N2 C10 120.72(18) . . ?
C6 N3 O1 126.86(18) . . ?
C7 N3 O1 122.58(19) . . ?
C7 N3 C6 110.54(18) . . ?
C4 N4 C5 118.5(2) . . ?
C44 N11 Zn3 120.8(5) . . ?
C48 N11 Zn3 118.4(5) . . ?
C48 N11 C44 120.4 . . ?
C39 N10 Zn3 125.9(4) . . ?
C39 N10 C43 118.8 . . ?
C43 N10 Zn3 114.5(4) . . ?
C49 N12 Zn3 111.7(5) . . ?
C52 N12 Zn3 141.8(5) . . ?
C52 N12 C49 106.5 . . ?
C50 N13 O3 122.7 . . ?
C52 N13 O3 126.6 . . ?
C52 N13 C50 110.6 . . ?
C57 N14 C53 119.2 . . ?
N10 C39 H39 118.6 . . ?
N10 C39 C40 122.8 . . ?
C40 C39 H39 118.6 . . ?
C39 C40 H40 120.8 . . ?
C39 C40 C41 118.4 . . ?
C41 C40 H40 120.8 . . ?
C40 C41 H41 120.5 . . ?
C40 C41 C42 119.0 . . ?
C42 C41 H41 120.5 . . ?
C41 C42 H42 120.9 . . ?
C43 C42 C41 118.2 . . ?
C43 C42 H42 120.9 . . ?
N10 C43 C42 122.7 . . ?
N10 C43 C44 114.9 . . ?
C42 C43 C44 122.4 . . ?
N11 C44 C43 114.9 . . ?
N11 C44 C45 121.5 . . ?
C45 C44 C43 123.5 . . ?
C44 C45 H45 121.0 . . ?
C44 C45 C46 118.0 . . ?
C46 C45 H45 121.0 . . ?
C45 C46 H46 119.7 . . ?
C47 C46 C45 120.6 . . ?
C47 C46 H46 119.7 . . ?
C46 C47 H47 120.8 . . ?
C46 C47 C48 118.3 . . ?
C48 C47 H47 120.8 . . ?
N11 C48 C47 121.1 . . ?
N11 C48 C49 114.8 . . ?
C47 C48 C49 124.1 . . ?
N12 C49 C48 117.8 . . ?
N12 C49 C50 110.6 . . ?
C50 C49 C48 131.6 . . ?
N13 C50 C49 103.6 . . ?
N13 C50 C51 121.2 . . ?
C49 C50 C51 135.2 . . ?
C50 C51 H51A 109.5 . . ?
C50 C51 H51B 109.5 . . ?
C50 C51 H51C 109.5 . . ?
H51A C51 H51B 109.5 . . ?
H51A C51 H51C 109.5 . . ?
H51B C51 H51C 109.5 . . ?
N12 C52 N13 108.7 . . ?
N12 C52 C53 128.9 . . ?
N13 C52 C53 122.4 . . ?
N14 C53 C52 114.8 . . ?
N14 C53 C54 122.2 . . ?
C54 C53 C52 123.0 . . ?
C53 C54 H54 121.4 . . ?
C55 C54 C53 117.2 . . ?
C55 C54 H54 121.4 . . ?
C54 C55 H55 120.0 . . ?
C56 C55 C54 120.0 . . ?
C56 C55 H55 120.0 . . ?
C55 C56 H56 120.4 . . ?
C57 C56 C55 119.2 . . ?
C57 C56 H56 120.4 . . ?
N14 C57 C56 122.3 . . ?
N14 C57 H57 118.8 . . ?
C56 C57 H57 118.8 . . ?
C15 N20 Zn1 115.62(14) . . ?
C19 N20 Zn1 125.65(16) . . ?
C19 N20 C15 118.7(2) . . ?
C2 C1 H1A 121.2 . . ?
C5 C1 H1A 121.2 . . ?
C5 C1 C2 117.7(2) . . ?
C1 C2 H2 120.1 . . ?
C3 C2 C1 119.7(2) . . ?
C3 C2 H2 120.1 . . ?
C2 C3 H3 120.5 . . ?
C4 C3 C2 119.1(2) . . ?
C4 C3 H3 120.5 . . ?
N4 C4 C3 122.2(2) . . ?
N4 C4 H4 118.9 . . ?
C3 C4 H4 118.9 . . ?
N4 C5 C1 122.7(2) . . ?
N4 C5 C6 114.0(2) . . ?
C1 C5 C6 123.2(2) . . ?
N1 C6 N3 108.83(18) . . ?
N1 C6 C5 128.8(2) . . ?
N3 C6 C5 122.34(19) . . ?
N3 C7 C8 121.0(2) . . ?
N3 C7 C9 103.47(19) . . ?
C9 C7 C8 135.6(2) . . ?
C7 C8 H8A 109.5 . . ?
C7 C8 H8B 109.5 . . ?
C7 C8 H8C 109.5 . . ?
H8A C8 H8B 109.5 . . ?
H8A C8 H8C 109.5 . . ?
H8B C8 H8C 109.5 . . ?
N1 C9 C7 110.88(19) . . ?
N1 C9 C10 118.00(19) . . ?
C7 C9 C10 131.1(2) . . ?
N2 C10 C9 114.70(18) . . ?
N2 C10 C11 120.6(2) . . ?
C11 C10 C9 124.6(2) . . ?
C10 C11 H11 120.7 . . ?
C12 C11 C10 118.6(2) . . ?
C12 C11 H11 120.7 . . ?
C11 C12 H12 119.7 . . ?
C11 C12 C13 120.5(2) . . ?
C13 C12 H12 119.7 . . ?
C12 C13 H13 120.9 . . ?
C12 C13 C14 118.2(2) . . ?
C14 C13 H13 120.9 . . ?
N2 C14 C13 121.3(2) . . ?
N2 C14 C15 115.13(19) . . ?
C13 C14 C15 123.59(19) . . ?
N20 C15 C14 114.68(19) . . ?
N20 C15 C16 122.1(2) . . ?
C16 C15 C14 123.2(2) . . ?
C15 C16 H16 120.7 . . ?
C15 C16 C17 118.6(2) . . ?
C17 C16 H16 120.7 . . ?
C16 C17 H17 120.3 . . ?
C18 C17 C16 119.5(2) . . ?
C18 C17 H17 120.3 . . ?
C17 C18 H18 120.7 . . ?
C17 C18 C19 118.6(2) . . ?
C19 C18 H18 120.7 . . ?
N20 C19 C18 122.5(2) . . ?
N20 C19 H19 118.8 . . ?
C18 C19 H19 118.8 . . ?
Cl3 Zn2 Cl4 118.70(6) . . ?
N7 Zn2 Cl3 97.81(5) . . ?
N7 Zn2 Cl4 99.48(6) . . ?
N8 Zn2 Cl3 122.49(6) . . ?
N8 Zn2 Cl4 118.71(7) . . ?
N8 Zn2 N7 76.05(7) . . ?
N8 Zn2 N9 74.51(7) . . ?
N9 Zn2 Cl3 96.07(5) . . ?
N9 Zn2 Cl4 96.44(6) . . ?
N9 Zn2 N7 150.49(7) . . ?
N6 O2 H2A 99(2) . . ?
C23 N5 C24 119.0(2) . . ?
C25 N6 O2 125.8(2) . . ?
C26 N6 O2 123.93(19) . . ?
C26 N6 C25 110.22(19) . . ?
C25 N7 Zn2 140.82(16) . . ?
C25 N7 C28 106.41(18) . . ?
C28 N7 Zn2 112.77(15) . . ?
C29 N8 Zn2 119.16(15) . . ?
C33 N8 Zn2 119.77(15) . . ?
C33 N8 C29 121.1(2) . . ?
C34 N9 Zn2 116.55(15) . . ?
C38 N9 Zn2 123.97(15) . . ?
C38 N9 C34 119.4(2) . . ?
C21 C20 H20 120.8 . . ?
C24 C20 H20 120.8 . . ?
C24 C20 C21 118.4(2) . . ?
C20 C21 H21 120.1 . . ?
C22 C21 C20 119.8(2) . . ?
C22 C21 H21 120.1 . . ?
C21 C22 H22 120.7 . . ?
C23 C22 C21 118.6(2) . . ?
C23 C22 H22 120.7 . . ?
N5 C23 C22 122.5(2) . . ?
N5 C23 H23 118.8 . . ?
C22 C23 H23 118.8 . . ?
N5 C24 C20 121.7(2) . . ?
N5 C24 C25 113.6(2) . . ?
C20 C24 C25 124.7(2) . . ?
N6 C25 C24 122.2(2) . . ?
N7 C25 N6 108.8(2) . . ?
N7 C25 C24 129.0(2) . . ?
N6 C26 C27 121.3(2) . . ?
N6 C26 C28 104.3(2) . . ?
C28 C26 C27 134.4(2) . . ?
C26 C27 H27A 109.5 . . ?
C26 C27 H27B 109.5 . . ?
C26 C27 H27C 109.5 . . ?
H27A C27 H27B 109.5 . . ?
H27A C27 H27C 109.5 . . ?
H27B C27 H27C 109.5 . . ?
N7 C28 C26 110.2(2) . . ?
N7 C28 C29 118.0(2) . . ?
C26 C28 C29 131.7(2) . . ?
N8 C29 C28 114.0(2) . . ?
N8 C29 C30 120.4(2) . . ?
C30 C29 C28 125.6(2) . . ?
C29 C30 H30 120.6 . . ?
C31 C30 C29 118.8(2) . . ?
C31 C30 H30 120.6 . . ?
C30 C31 H31 119.9 . . ?
C30 C31 C32 120.3(2) . . ?
C32 C31 H31 119.9 . . ?
C31 C32 H32 120.9 . . ?
C31 C32 C33 118.2(2) . . ?
C33 C32 H32 120.9 . . ?
N8 C33 C32 121.3(2) . . ?
N8 C33 C34 114.5(2) . . ?
C32 C33 C34 124.2(2) . . ?
N9 C34 C33 114.52(19) . . ?
N9 C34 C35 121.4(2) . . ?
C35 C34 C33 124.1(2) . . ?
C34 C35 H35 120.8 . . ?
C36 C35 C34 118.5(2) . . ?
C36 C35 H35 120.8 . . ?
C35 C36 H36 120.0 . . ?
C37 C36 C35 120.1(2) . . ?
C37 C36 H36 120.0 . . ?
C36 C37 H37 121.0 . . ?
C36 C37 C38 118.0(2) . . ?
C38 C37 H37 121.0 . . ?
N9 C38 C37 122.7(2) . . ?
N9 C38 H38 118.7 . . ?
C37 C38 H38 118.7 . . ?
Cl7 Zn4 Cl8 103.1(11) . . ?
N16 Zn4 Cl7 131.3(6) . . ?
N16 Zn4 Cl8 125.7(11) . . ?
N16 Zn4 N15 73.7(4) . . ?
N16 Zn4 N17 75.1(4) . . ?
N15 Zn4 Cl7 93.2(6) . . ?
N15 Zn4 Cl8 109.0(10) . . ?
N17 Zn4 Cl7 103.6(5) . . ?
N17 Zn4 Cl8 93.3(10) . . ?
N17 Zn4 N15 148.4(7) . . ?
C63 N16 Zn4 119.9(4) . . ?
C67 N16 Zn4 119.0(4) . . ?
C67 N16 C63 120.7 . . ?
C58 N15 Zn4 123.2(3) . . ?
C58 N15 C62 119.5 . . ?
C62 N15 Zn4 117.3(3) . . ?
C68 N17 Zn4 113.3(4) . . ?
C71 N17 Zn4 139.6(4) . . ?
C71 N17 C68 106.7 . . ?
O4 N18 C71 126.0 . . ?
C69 N18 O4 124.0 . . ?
C69 N18 C71 110.0 . . ?
C76 N19 C72 119.2 . . ?
N15 C58 H58 118.6 . . ?
N15 C58 C59 122.8 . . ?
C59 C58 H58 118.6 . . ?
C58 C59 H59 121.1 . . ?
C58 C59 C60 117.9 . . ?
C60 C59 H59 121.1 . . ?
C59 C60 H60 120.3 . . ?
C61 C60 C59 119.4 . . ?
C61 C60 H60 120.3 . . ?
C60 C61 H61 120.8 . . ?
C60 C61 C62 118.4 . . ?
C62 C61 H61 120.8 . . ?
N15 C62 C61 122.0 . . ?
N15 C62 C63 114.9 . . ?
C61 C62 C63 123.1 . . ?
N16 C63 C62 113.9 . . ?
N16 C63 C64 121.2 . . ?
C64 C63 C62 124.9 . . ?
C63 C64 H64 120.7 . . ?
C65 C64 C63 118.5 . . ?
C65 C64 H64 120.7 . . ?
C64 C65 H65 119.8 . . ?
C66 C65 C64 120.4 . . ?
C66 C65 H65 119.8 . . ?
C65 C66 H66 120.9 . . ?
C65 C66 C67 118.2 . . ?
C67 C66 H66 120.9 . . ?
N16 C67 C66 120.8 . . ?
N16 C67 C68 114.6 . . ?
C66 C67 C68 124.6 . . ?
N17 C68 C67 117.4 . . ?
N17 C68 C69 110.0 . . ?
C69 C68 C67 132.6 . . ?
N18 C69 C68 104.7 . . ?
N18 C69 C70 121.2 . . ?
C68 C69 C70 134.1 . . ?
C69 C70 H70A 109.5 . . ?
C69 C70 H70B 109.5 . . ?
C69 C70 H70C 109.5 . . ?
H70A C70 H70B 109.5 . . ?
H70A C70 H70C 109.5 . . ?
H70B C70 H70C 109.5 . . ?
N17 C71 N18 108.7 . . ?
N17 C71 C72 129.3 . . ?
N18 C71 C72 122.0 . . ?
N19 C72 C71 114.4 . . ?
N19 C72 C73 120.9 . . ?
C73 C72 C71 124.6 . . ?
C72 C73 H73 120.8 . . ?
C74 C73 C72 118.3 . . ?
C74 C73 H73 120.8 . . ?
C73 C74 H74 120.2 . . ?
C75 C74 C73 119.6 . . ?
C75 C74 H74 120.2 . . ?
C74 C75 H75 120.6 . . ?
C76 C75 C74 118.8 . . ?
C76 C75 H75 120.6 . . ?
N19 C76 C75 123.1 . . ?
N19 C76 H76 118.4 . . ?
C75 C76 H76 118.4 . . ?
Cl9 C77 H77A 109.6 . . ?
Cl9 C77 H77B 109.6 . . ?
Cl10 C77 Cl9 110.22(15) . . ?
Cl10 C77 H77A 109.6 . . ?
Cl10 C77 H77B 109.6 . . ?
H77A C77 H77B 108.1 . . ?
Cl11 C1A Cl12 117.4(10) . . ?
Cl11 C1A H1AA 107.9 . . ?
Cl11 C1A H1AB 107.9 . . ?
Cl12 C1A H1AA 107.9 . . ?
Cl12 C1A H1AB 107.9 . . ?
H1AA C1A H1AB 107.2 . . ?
Cl13 C1B H1BA 110.1 . . ?
Cl13 C1B H1BB 110.1 . . ?
Cl14 C1B Cl13 107.9(12) . . ?
Cl14 C1B H1BA 110.1 . . ?
Cl14 C1B H1BB 110.1 . . ?
H1BA C1B H1BB 108.4 . . ?

loop_
_geom_bond_atom_site_label_1
_geom_bond_atom_site_label_2
_geom_bond_distance
_geom_bond_site_symmetry_2
_geom_bond_publ_flag
Zn1 Cl1 2.2722(8) . ?
Zn1 Cl2 2.2578(12) . ?
Zn1 N1 2.2456(18) . ?
Zn1 N2 2.0895(17) . ?
Zn1 N20 2.2033(19) . ?
Zn3 Cl5 2.258(15) . ?
Zn3 Cl6 2.253(16) . ?
Zn3 N11 2.080(18) . ?
Zn3 N10 2.263(18) . ?
Zn3 N12 2.200(17) . ?
O1 H1 0.850(18) . ?
O1 N3 1.379(2) . ?
N1 C6 1.328(3) . ?
N1 C9 1.381(3) . ?
N2 C10 1.347(3) . ?
N2 C14 1.344(3) . ?
N3 C6 1.366(3) . ?
N3 C7 1.365(3) . ?
N4 C4 1.339(3) . ?
N4 C5 1.349(3) . ?
N11 C44 1.3457 . ?
N11 C48 1.3457 . ?
O3 N13 1.3774 . ?
N10 C39 1.3313 . ?
N10 C43 1.3425 . ?
N12 C49 1.3792 . ?
N12 C52 1.3301 . ?
N13 C50 1.3653 . ?
N13 C52 1.3627 . ?
N14 C53 1.3435 . ?
N14 C57 1.3373 . ?
C39 H39 0.9500 . ?
C39 C40 1.3843 . ?
C40 H40 0.9500 . ?
C40 C41 1.3940 . ?
C41 H41 0.9500 . ?
C41 C42 1.3979 . ?
C42 H42 0.9500 . ?
C42 C43 1.3812 . ?
C43 C44 1.4883 . ?
C44 C45 1.3900 . ?
C45 H45 0.9500 . ?
C45 C46 1.3940 . ?
C46 H46 0.9500 . ?
C46 C47 1.3782 . ?
C47 H47 0.9500 . ?
C47 C48 1.4014 . ?
C48 C49 1.4504 . ?
C49 C50 1.3813 . ?
C50 C51 1.4870 . ?
C51 H51A 0.9800 . ?
C51 H51B 0.9800 . ?
C51 H51C 0.9800 . ?
C52 C53 1.4570 . ?
C53 C54 1.4002 . ?
C54 H54 0.9500 . ?
C54 C55 1.3958 . ?
C55 H55 0.9500 . ?
C55 C56 1.3776 . ?
C56 H56 0.9500 . ?
C56 C57 1.3677 . ?
C57 H57 0.9500 . ?
N20 C15 1.346(3) . ?
N20 C19 1.339(3) . ?
C1 H1A 0.9500 . ?
C1 C2 1.389(3) . ?
C1 C5 1.389(3) . ?
C2 H2 0.9500 . ?
C2 C3 1.380(4) . ?
C3 H3 0.9500 . ?
C3 C4 1.380(4) . ?
C4 H4 0.9500 . ?
C5 C6 1.460(3) . ?
C7 C8 1.488(3) . ?
C7 C9 1.381(3) . ?
C8 H8A 0.9800 . ?
C8 H8B 0.9800 . ?
C8 H8C 0.9800 . ?
C9 C10 1.451(3) . ?
C10 C11 1.395(3) . ?
C11 H11 0.9500 . ?
C11 C12 1.382(3) . ?
C12 H12 0.9500 . ?
C12 C13 1.386(3) . ?
C13 H13 0.9500 . ?
C13 C14 1.390(3) . ?
C14 C15 1.486(3) . ?
C15 C16 1.387(3) . ?
C16 H16 0.9500 . ?
C16 C17 1.388(4) . ?
C17 H17 0.9500 . ?
C17 C18 1.380(4) . ?
C18 H18 0.9500 . ?
C18 C19 1.386(3) . ?
C19 H19 0.9500 . ?
Zn2 Cl3 2.2725(6) . ?
Zn2 Cl4 2.2734(11) . ?
Zn2 N7 2.1936(18) . ?
Zn2 N8 2.1067(19) . ?
Zn2 N9 2.1897(19) . ?
O2 H2A 0.882(18) . ?
O2 N6 1.368(3) . ?
N5 C23 1.341(3) . ?
N5 C24 1.358(3) . ?
N6 C25 1.366(3) . ?
N6 C26 1.355(3) . ?
N7 C25 1.337(3) . ?
N7 C28 1.375(3) . ?
N8 C29 1.344(3) . ?
N8 C33 1.338(3) . ?
N9 C34 1.344(3) . ?
N9 C38 1.331(3) . ?
C20 H20 0.9500 . ?
C20 C21 1.389(4) . ?
C20 C24 1.382(3) . ?
C21 H21 0.9500 . ?
C21 C22 1.387(4) . ?
C22 H22 0.9500 . ?
C22 C23 1.370(4) . ?
C23 H23 0.9500 . ?
C24 C25 1.453(3) . ?
C26 C27 1.488(3) . ?
C26 C28 1.387(3) . ?
C27 H27A 0.9800 . ?
C27 H27B 0.9800 . ?
C27 H27C 0.9800 . ?
C28 C29 1.457(3) . ?
C29 C30 1.401(3) . ?
C30 H30 0.9500 . ?
C30 C31 1.381(4) . ?
C31 H31 0.9500 . ?
C31 C32 1.388(4) . ?
C32 H32 0.9500 . ?
C32 C33 1.394(3) . ?
C33 C34 1.489(3) . ?
C34 C35 1.395(3) . ?
C35 H35 0.9500 . ?
C35 C36 1.383(4) . ?
C36 H36 0.9500 . ?
C36 C37 1.378(4) . ?
C37 H37 0.9500 . ?
C37 C38 1.388(3) . ?
C38 H38 0.9500 . ?
Zn4 Cl7 2.245(11) . ?
Zn4 Cl8 2.263(16) . ?
Zn4 N16 2.131(14) . ?
Zn4 N15 2.209(14) . ?
Zn4 N17 2.204(13) . ?
N16 C63 1.3513 . ?
N16 C67 1.3333 . ?
O4 N18 1.3620 . ?
N15 C58 1.3239 . ?
N15 C62 1.3357 . ?
N17 C68 1.3762 . ?
N17 C71 1.3375 . ?
N18 C69 1.3615 . ?
N18 C71 1.3652 . ?
N19 C72 1.3599 . ?
N19 C76 1.3349 . ?
C58 H58 0.9500 . ?
C58 C59 1.3879 . ?
C59 H59 0.9500 . ?
C59 C60 1.3965 . ?
C60 H60 0.9500 . ?
C60 C61 1.3845 . ?
C61 H61 0.9500 . ?
C61 C62 1.3935 . ?
C62 C63 1.4921 . ?
C63 C64 1.3906 . ?
C64 H64 0.9500 . ?
C64 C65 1.3873 . ?
C65 H65 0.9500 . ?
C65 C66 1.3812 . ?
C66 H66 0.9500 . ?
C66 C67 1.4175 . ?
C67 C68 1.4546 . ?
C68 C69 1.3811 . ?
C69 C70 1.4924 . ?
C70 H70A 0.9800 . ?
C70 H70B 0.9800 . ?
C70 H70C 0.9800 . ?
C71 C72 1.4455 . ?
C72 C73 1.3947 . ?
C73 H73 0.9500 . ?
C73 C74 1.3913 . ?
C74 H74 0.9500 . ?
C74 C75 1.3883 . ?
C75 H75 0.9500 . ?
C75 C76 1.3531 . ?
C76 H76 0.9500 . ?
Cl9 C77 1.773(3) . ?
Cl10 C77 1.763(3) . ?
C77 H77A 0.9900 . ?
C77 H77B 0.9900 . ?
Cl11 C1A 1.757(10) . ?
Cl12 C1A 1.757(10) . ?
Cl13 C1B 1.775(10) . ?
Cl14 C1B 1.771(10) . ?
C1A H1AA 0.9900 . ?
C1A H1AB 0.9900 . ?
C1B H1BA 0.9900 . ?
C1B H1BB 0.9900 . ?

loop_
_geom_torsion_atom_site_label_1
_geom_torsion_atom_site_label_2
_geom_torsion_atom_site_label_3
_geom_torsion_atom_site_label_4
_geom_torsion
_geom_torsion_site_symmetry_1
_geom_torsion_site_symmetry_2
_geom_torsion_site_symmetry_3
_geom_torsion_site_symmetry_4
_geom_torsion_publ_flag
Zn1 N1 C6 N3 171.36(18) . . . . ?
Zn1 N1 C6 C5 -9.2(4) . . . . ?
Zn1 N1 C9 C7 -174.33(15) . . . . ?
Zn1 N1 C9 C10 6.3(2) . . . . ?
Zn1 N2 C10 C9 0.3(3) . . . . ?
Zn1 N2 C10 C11 -178.35(16) . . . . ?
Zn1 N2 C14 C13 -179.28(17) . . . . ?
Zn1 N2 C14 C15 2.2(3) . . . . ?
Zn1 N20 C15 C14 0.2(3) . . . . ?
Zn1 N20 C15 C16 -178.36(18) . . . . ?
Zn1 N20 C19 C18 177.7(2) . . . . ?
Zn3 N11 C44 C43 -5.5(6) . . . . ?
Zn3 N11 C44 C45 172.7(6) . . . . ?
Zn3 N11 C48 C47 -170.6(6) . . . . ?
Zn3 N11 C48 C49 8.1(6) . . . . ?
Zn3 N10 C39 C40 169.8(6) . . . . ?
Zn3 N10 C43 C42 -171.7(5) . . . . ?
Zn3 N10 C43 C44 7.7(5) . . . . ?
Zn3 N12 C49 C48 -0.6(5) . . . . ?
Zn3 N12 C49 C50 178.8(5) . . . . ?
Zn3 N12 C52 N13 -178.0(8) . . . . ?
Zn3 N12 C52 C53 1.1(8) . . . . ?
O1 N3 C6 N1 179.2(2) . . . . ?
O1 N3 C6 C5 -0.2(4) . . . . ?
O1 N3 C7 C8 2.2(3) . . . . ?
O1 N3 C7 C9 -179.2(2) . . . . ?
N1 C9 C10 N2 -4.7(3) . . . . ?
N1 C9 C10 C11 173.9(2) . . . . ?
N2 C10 C11 C12 -2.6(3) . . . . ?
N2 C14 C15 N20 -1.5(3) . . . . ?
N2 C14 C15 C16 177.0(2) . . . . ?
N3 C7 C9 N1 0.1(3) . . . . ?
N3 C7 C9 C10 179.3(2) . . . . ?
N4 C5 C6 N1 -179.1(2) . . . . ?
N4 C5 C6 N3 0.2(3) . . . . ?
N11 C44 C45 C46 -2.1 . . . . ?
N11 C48 C49 N12 -4.7 . . . . ?
N11 C48 C49 C50 176.0 . . . . ?
O3 N13 C50 C49 -179.1 . . . . ?
O3 N13 C50 C51 1.8 . . . . ?
O3 N13 C52 N12 179.1 . . . . ?
O3 N13 C52 C53 0.0 . . . . ?
N10 C39 C40 C41 0.2 . . . . ?
N10 C43 C44 N11 -2.0 . . . . ?
N10 C43 C44 C45 179.9 . . . . ?
N12 C49 C50 N13 -0.2 . . . . ?
N12 C49 C50 C51 178.7 . . . . ?
N12 C52 C53 N14 -179.0 . . . . ?
N12 C52 C53 C54 0.6 . . . . ?
N13 C52 C53 N14 0.0 . . . . ?
N13 C52 C53 C54 179.6 . . . . ?
N14 C53 C54 C55 0.4 . . . . ?
C39 N10 C43 C42 -1.2 . . . . ?
C39 N10 C43 C44 178.1 . . . . ?
C39 C40 C41 C42 -0.2 . . . . ?
C40 C41 C42 C43 -0.5 . . . . ?
C41 C42 C43 N10 1.2 . . . . ?
C41 C42 C43 C44 -178.0 . . . . ?
C42 C43 C44 N11 177.3 . . . . ?
C42 C43 C44 C45 -0.8 . . . . ?
C43 N10 C39 C40 0.5 . . . . ?
C43 C44 C45 C46 175.9 . . . . ?
C44 N11 C48 C47 2.1 . . . . ?
C44 N11 C48 C49 -179.1 . . . . ?
C44 C45 C46 C47 1.8 . . . . ?
C45 C46 C47 C48 0.3 . . . . ?
C46 C47 C48 N11 -2.3 . . . . ?
C46 C47 C48 C49 179.0 . . . . ?
C47 C48 C49 N12 174.0 . . . . ?
C47 C48 C49 C50 -5.3 . . . . ?
C48 N11 C44 C43 -178.0 . . . . ?
C48 N11 C44 C45 0.1 . . . . ?
C48 C49 C50 N13 179.1 . . . . ?
C48 C49 C50 C51 -1.9 . . . . ?
C49 N12 C52 N13 0.1 . . . . ?
C49 N12 C52 C53 179.2 . . . . ?
C50 N13 C52 N12 -0.2 . . . . ?
C50 N13 C52 C53 -179.4 . . . . ?
C52 N12 C49 C48 -179.4 . . . . ?
C52 N12 C49 C50 0.1 . . . . ?
C52 N13 C50 C49 0.2 . . . . ?
C52 N13 C50 C51 -178.9 . . . . ?
C52 C53 C54 C55 -179.1 . . . . ?
C53 N14 C57 C56 -0.3 . . . . ?
C53 C54 C55 C56 0.3 . . . . ?
C54 C55 C56 C57 -1.0 . . . . ?
C55 C56 C57 N14 1.0 . . . . ?
C57 N14 C53 C52 179.1 . . . . ?
C57 N14 C53 C54 -0.4 . . . . ?
N20 C15 C16 C17 0.6(4) . . . . ?
C1 C2 C3 C4 -0.3(4) . . . . ?
C1 C5 C6 N1 0.6(4) . . . . ?
C1 C5 C6 N3 179.9(2) . . . . ?
C2 C1 C5 N4 0.9(4) . . . . ?
C2 C1 C5 C6 -178.8(2) . . . . ?
C2 C3 C4 N4 0.4(4) . . . . ?
C4 N4 C5 C1 -0.8(4) . . . . ?
C4 N4 C5 C6 178.9(2) . . . . ?
C5 N4 C4 C3 0.1(4) . . . . ?
C5 C1 C2 C3 -0.3(4) . . . . ?
C6 N1 C9 C7 0.1(3) . . . . ?
C6 N1 C9 C10 -179.25(19) . . . . ?
C6 N3 C7 C8 -178.8(2) . . . . ?
C6 N3 C7 C9 -0.2(3) . . . . ?
C7 N3 C6 N1 0.3(3) . . . . ?
C7 N3 C6 C5 -179.2(2) . . . . ?
C7 C9 C10 N2 176.1(2) . . . . ?
C7 C9 C10 C11 -5.3(4) . . . . ?
C8 C7 C9 N1 178.4(3) . . . . ?
C8 C7 C9 C10 -2.4(5) . . . . ?
C9 N1 C6 N3 -0.2(2) . . . . ?
C9 N1 C6 C5 179.2(2) . . . . ?
C9 C10 C11 C12 178.9(2) . . . . ?
C10 N2 C14 C13 0.4(3) . . . . ?
C10 N2 C14 C15 -178.05(19) . . . . ?
C10 C11 C12 C13 0.8(3) . . . . ?
C11 C12 C13 C14 1.4(4) . . . . ?
C12 C13 C14 N2 -2.1(3) . . . . ?
C12 C13 C14 C15 176.3(2) . . . . ?
C13 C14 C15 N20 180.0(2) . . . . ?
C13 C14 C15 C16 -1.4(4) . . . . ?
C14 N2 C10 C9 -179.37(19) . . . . ?
C14 N2 C10 C11 1.9(3) . . . . ?
C14 C15 C16 C17 -177.9(2) . . . . ?
C15 N20 C19 C18 0.0(4) . . . . ?
C15 C16 C17 C18 -0.2(4) . . . . ?
C16 C17 C18 C19 -0.2(4) . . . . ?
C17 C18 C19 N20 0.3(4) . . . . ?
C19 N20 C15 C14 178.1(2) . . . . ?
C19 N20 C15 C16 -0.4(4) . . . . ?
Zn2 N7 C25 N6 -179.50(17) . . . . ?
Zn2 N7 C25 C24 -1.6(4) . . . . ?
Zn2 N7 C28 C26 179.43(15) . . . . ?
Zn2 N7 C28 C29 -1.0(3) . . . . ?
Zn2 N8 C29 C28 -0.3(3) . . . . ?
Zn2 N8 C29 C30 -179.76(18) . . . . ?
Zn2 N8 C33 C32 -179.85(17) . . . . ?
Zn2 N8 C33 C34 1.1(3) . . . . ?
Zn2 N9 C34 C33 -4.4(2) . . . . ?
Zn2 N9 C34 C35 176.31(17) . . . . ?
Zn2 N9 C38 C37 -175.12(18) . . . . ?
O2 N6 C25 N7 177.4(2) . . . . ?
O2 N6 C25 C24 -0.7(3) . . . . ?
O2 N6 C26 C27 1.8(4) . . . . ?
O2 N6 C26 C28 -177.6(2) . . . . ?
N5 C24 C25 N6 2.3(3) . . . . ?
N5 C24 C25 N7 -175.4(2) . . . . ?
N6 C26 C28 N7 0.4(3) . . . . ?
N6 C26 C28 C29 -179.2(2) . . . . ?
N7 C28 C29 N8 0.9(3) . . . . ?
N7 C28 C29 C30 -179.7(2) . . . . ?
N8 C29 C30 C31 -0.9(4) . . . . ?
N8 C33 C34 N9 2.2(3) . . . . ?
N8 C33 C34 C35 -178.5(2) . . . . ?
N9 C34 C35 C36 -0.9(4) . . . . ?
C20 C21 C22 C23 0.1(4) . . . . ?
C20 C24 C25 N6 179.7(2) . . . . ?
C20 C24 C25 N7 2.1(4) . . . . ?
C21 C20 C24 N5 1.0(4) . . . . ?
C21 C20 C24 C25 -176.3(2) . . . . ?
C21 C22 C23 N5 0.7(4) . . . . ?
C23 N5 C24 C20 -0.3(4) . . . . ?
C23 N5 C24 C25 177.3(2) . . . . ?
C24 N5 C23 C22 -0.6(4) . . . . ?
C24 C20 C21 C22 -0.9(4) . . . . ?
C25 N6 C26 C27 179.1(2) . . . . ?
C25 N6 C26 C28 -0.3(3) . . . . ?
C25 N7 C28 C26 -0.3(3) . . . . ?
C25 N7 C28 C29 179.3(2) . . . . ?
C26 N6 C25 N7 0.1(3) . . . . ?
C26 N6 C25 C24 -178.0(2) . . . . ?
C26 C28 C29 N8 -179.6(2) . . . . ?
C26 C28 C29 C30 -0.2(4) . . . . ?
C27 C26 C28 N7 -178.9(3) . . . . ?
C27 C26 C28 C29 1.6(5) . . . . ?
C28 N7 C25 N6 0.1(2) . . . . ?
C28 N7 C25 C24 178.0(2) . . . . ?
C28 C29 C30 C31 179.8(2) . . . . ?
C29 N8 C33 C32 0.0(3) . . . . ?
C29 N8 C33 C34 -179.10(19) . . . . ?
C29 C30 C31 C32 0.9(4) . . . . ?
C30 C31 C32 C33 -0.5(4) . . . . ?
C31 C32 C33 N8 0.1(4) . . . . ?
C31 C32 C33 C34 179.0(2) . . . . ?
C32 C33 C34 N9 -176.8(2) . . . . ?
C32 C33 C34 C35 2.5(4) . . . . ?
C33 N8 C29 C28 179.9(2) . . . . ?
C33 N8 C29 C30 0.4(3) . . . . ?
C33 C34 C35 C36 179.8(2) . . . . ?
C34 N9 C38 C37 0.8(3) . . . . ?
C34 C35 C36 C37 0.8(4) . . . . ?
C35 C36 C37 C38 0.0(4) . . . . ?
C36 C37 C38 N9 -0.8(4) . . . . ?
C38 N9 C34 C33 179.5(2) . . . . ?
C38 N9 C34 C35 0.1(3) . . . . ?
Zn4 N16 C63 C62 -5.2(4) . . . . ?
Zn4 N16 C63 C64 174.0(4) . . . . ?
Zn4 N16 C67 C66 -173.7(4) . . . . ?
Zn4 N16 C67 C68 5.9(4) . . . . ?
Zn4 N15 C58 C59 179.0(4) . . . . ?
Zn4 N15 C62 C61 -178.1(4) . . . . ?
Zn4 N15 C62 C63 1.3(4) . . . . ?
Zn4 N17 C68 C67 -6.2(4) . . . . ?
Zn4 N17 C68 C69 173.8(4) . . . . ?
Zn4 N17 C71 N18 -171.7(6) . . . . ?
Zn4 N17 C71 C72 5.7(6) . . . . ?
N16 C63 C64 C65 0.3 . . . . ?
N16 C67 C68 N17 0.5 . . . . ?
N16 C67 C68 C69 -179.5 . . . . ?
O4 N18 C69 C68 -177.6 . . . . ?
O4 N18 C69 C70 1.4 . . . . ?
O4 N18 C71 N17 177.1 . . . . ?
O4 N18 C71 C72 -0.5 . . . . ?
N15 C58 C59 C60 -0.9 . . . . ?
N15 C62 C63 N16 2.4 . . . . ?
N15 C62 C63 C64 -176.7 . . . . ?
N17 C68 C69 N18 0.5 . . . . ?
N17 C68 C69 C70 -178.3 . . . . ?
N17 C71 C72 N19 -175.3 . . . . ?
N17 C71 C72 C73 2.2 . . . . ?
N18 C71 C72 N19 1.8 . . . . ?
N18 C71 C72 C73 179.3 . . . . ?
N19 C72 C73 C74 1.0 . . . . ?
C58 N15 C62 C61 0.0 . . . . ?
C58 N15 C62 C63 179.4 . . . . ?
C58 C59 C60 C61 0.0 . . . . ?
C59 C60 C61 C62 0.9 . . . . ?
C60 C61 C62 N15 -0.9 . . . . ?
C60 C61 C62 C63 179.7 . . . . ?
C61 C62 C63 N16 -178.2 . . . . ?
C61 C62 C63 C64 2.7 . . . . ?
C62 N15 C58 C59 1.0 . . . . ?
C62 C63 C64 C65 179.4 . . . . ?
C63 N16 C67 C66 0.1 . . . . ?
C63 N16 C67 C68 179.7 . . . . ?
C63 C64 C65 C66 -1.3 . . . . ?
C64 C65 C66 C67 1.6 . . . . ?
C65 C66 C67 N16 -1.1 . . . . ?
C65 C66 C67 C68 179.4 . . . . ?
C66 C67 C68 N17 -179.9 . . . . ?
C66 C67 C68 C69 0.1 . . . . ?
C67 N16 C63 C62 -178.9 . . . . ?
C67 N16 C63 C64 0.2 . . . . ?
C67 C68 C69 N18 -179.4 . . . . ?
C67 C68 C69 C70 1.7 . . . . ?
C68 N17 C71 N18 0.6 . . . . ?
C68 N17 C71 C72 178.0 . . . . ?
C69 N18 C71 N17 -0.2 . . . . ?
C69 N18 C71 C72 -177.9 . . . . ?
C71 N17 C68 C67 179.3 . . . . ?
C71 N17 C68 C69 -0.7 . . . . ?
C71 N18 C69 C68 -0.2 . . . . ?
C71 N18 C69 C70 178.9 . . . . ?
C71 C72 C73 C74 -176.4 . . . . ?
C72 N19 C76 C75 -0.3 . . . . ?
C72 C73 C74 C75 -0.7 . . . . ?
C73 C74 C75 C76 0.0 . . . . ?
C74 C75 C76 N19 0.6 . . . . ?
C76 N19 C72 C71 177.1 . . . . ?
C76 N19 C72 C73 -0.5 . . . . ?
